data_4069186
loop_
_publ_author_name
'Yu, Xianghua'
'Chen, Shu-Jian'
'Wang, Xiaoping'
'Chen, Xue-Tai'
'Xue, Zi-Ling'

_publ_section_title
;
 Synthesis and Characterization of Group 4 Amide Chloride and Amide Imide
 Complexes
;
_journal_issue 15
_journal_name_full Organometallics
_journal_page_first 4269
_journal_paper_doi 10.1021/om900070k
_journal_volume 28
_journal_year 2009
_chemical_formula_moiety 'C16 H44 Cl2 N2 O Si4 Zr'
_chemical_formula_sum 'C16 H44 Cl2 N2 O Si4 Zr'
_chemical_formula_weight 555.01
_chemical_name_common 'Zirconium bis(trimethylsilyl)amide chloride THF'
_chemical_name_systematic
; 
Zirconium bis(trimethylsilyl)amide chloride THF 
;
_space_group_IT_number 14
_symmetry_cell_setting monoclinic
_symmetry_space_group_name_Hall '-P 2ybc'
_symmetry_space_group_name_H-M 'P 1 21/c 1'
_atom_sites_solution_hydrogens geom
_atom_sites_solution_primary direct
_atom_sites_solution_secondary difmap
_audit_creation_method SHELXL-97
_cell_angle_alpha 90.00
_cell_angle_beta 93.420(7)
_cell_angle_gamma 90.00
_cell_formula_units_Z 8
_cell_length_a 15.943(6)
_cell_length_b 25.876(10)
_cell_length_c 13.860(5)
_cell_measurement_temperature 173(2)
_cell_volume 5708(4)
_computing_cell_refinement 'SMART, Bruker (2000)'
_computing_data_collection 'SMART, Bruker (2000)'
_computing_data_reduction 'SHELXS-97 (Sheldrick, 1990)'
_computing_molecular_graphics 'SHELXL-97 (Sheldrick, 1997)'
_computing_publication_material 'SHELXTL, Bruker (2000)'
_computing_structure_refinement 'SHELXL-97 (Sheldrick, 1997)'
_computing_structure_solution 'SHELXS-97 (Sheldrick, 1990)'
_diffrn_ambient_temperature 173(2)
_diffrn_measured_fraction_theta_full 0.715
_diffrn_measured_fraction_theta_max 0.715
_diffrn_measurement_device_type 'CCD area detector'
_diffrn_measurement_method Multi-scan
_diffrn_radiation_monochromator graphite
_diffrn_radiation_source 'fine-focus sealed tube'
_diffrn_radiation_type MoK\a
_diffrn_radiation_wavelength 0.71073
_diffrn_reflns_av_R_equivalents 0.0465
_diffrn_reflns_av_sigmaI/netI 0.0729
_diffrn_reflns_limit_h_max 20
_diffrn_reflns_limit_h_min -21
_diffrn_reflns_limit_k_max 34
_diffrn_reflns_limit_k_min -34
_diffrn_reflns_limit_l_max 18
_diffrn_reflns_limit_l_min -18
_diffrn_reflns_number 37916
_diffrn_reflns_theta_full 28.34
_diffrn_reflns_theta_max 28.34
_diffrn_reflns_theta_min 1.28
_exptl_absorpt_coefficient_mu 0.750
_exptl_absorpt_correction_T_max 0.8958
_exptl_absorpt_correction_T_min 0.8063
_exptl_absorpt_process_details 'SADABS, Bruker (2000)'
_exptl_crystal_colour colorless
_exptl_crystal_density_diffrn 1.292
_exptl_crystal_density_method 'not measured'
_exptl_crystal_description plates
_exptl_crystal_F_000 2336
_exptl_crystal_size_max 0.30
_exptl_crystal_size_mid 0.18
_exptl_crystal_size_min 0.15
_refine_diff_density_max 0.398
_refine_diff_density_min -0.422
_refine_diff_density_rms 0.105
_refine_ls_extinction_method none
_refine_ls_goodness_of_fit_ref 0.738
_refine_ls_hydrogen_treatment mixed
_refine_ls_matrix_type full
_refine_ls_number_parameters 493
_refine_ls_number_reflns 10190
_refine_ls_number_restraints 0
_refine_ls_restrained_S_all 0.738
_refine_ls_R_factor_all 0.0562
_refine_ls_R_factor_gt 0.0336
_refine_ls_shift/su_max 0.011
_refine_ls_shift/su_mean 0.000
_refine_ls_structure_factor_coef Fsqd
_refine_ls_weighting_details 'calc w=1/[\s^2^(Fo^2^)+(0.0729P)^2^+13.7562P] where P=(Fo^2^+2Fc^2^)/3'
_refine_ls_weighting_scheme calc
_refine_ls_wR_factor_gt 0.0896
_refine_ls_wR_factor_ref 0.1197
_reflns_number_gt 7389
_reflns_number_total 10190
_reflns_threshold_expression >2sigma(I)
_cod_data_source_file om900070k_si_006.cif
_cod_data_source_block 3a
_cod_depositor_comments
;
The following automatic conversions were performed:

'_symmetry_cell_setting' value 'Monoclinic' changed to 'monoclinic'
according to /home/saulius/struct/CIF-dictionaries/cif_core.dic
dictionary named 'cif_core.dic' version 2.4.2 from 2011-04-26.

Automatic conversion script
Id: cif_fix_values 1715 2011-07-08 13:25:40Z adriana 
;
_cod_original_sg_symbol_H-M P2(1)/c
_cod_database_code 4069186

loop_
_symmetry_equiv_pos_as_xyz
'x, y, z'
'-x, y+1/2, -z+1/2'
'-x, -y, -z'
'x, -y-1/2, z-1/2'

loop_
_atom_site_label
_atom_site_type_symbol
_atom_site_fract_x
_atom_site_fract_y
_atom_site_fract_z
_atom_site_U_iso_or_equiv
_atom_site_adp_type
_atom_site_occupancy
_atom_site_symmetry_multiplicity
_atom_site_calc_flag
_atom_site_refinement_flags
C1 C 0.2141(3) 0.31873(16) 0.7889(3) 0.0341(9) Uani 1 1 d .
H1A H 0.2294 0.2955 0.8430 0.051 Uiso 1 1 calc R
H1B H 0.1965 0.2982 0.7318 0.051 Uiso 1 1 calc R
H1C H 0.1677 0.3411 0.8062 0.051 Uiso 1 1 calc R
C2 C 0.3956(3) 0.31389(18) 0.7411(3) 0.0411(10) Uani 1 1 d .
H2A H 0.4470 0.3338 0.7336 0.062 Uiso 1 1 calc R
H2B H 0.3823 0.2937 0.6823 0.062 Uiso 1 1 calc R
H2C H 0.4039 0.2905 0.7964 0.062 Uiso 1 1 calc R
C3 C 0.2767(3) 0.39324(17) 0.6454(3) 0.0392(10) Uani 1 1 d .
H3A H 0.2441 0.4243 0.6587 0.059 Uiso 1 1 calc R
H3B H 0.2429 0.3701 0.6029 0.059 Uiso 1 1 calc R
H3C H 0.3277 0.4031 0.6139 0.059 Uiso 1 1 calc R
C4 C 0.5143(3) 0.39862(18) 0.9190(4) 0.0433(11) Uani 1 1 d .
H4A H 0.5072 0.4025 0.9884 0.065 Uiso 1 1 calc R
H4B H 0.5696 0.4118 0.9039 0.065 Uiso 1 1 calc R
H4C H 0.5100 0.3620 0.9014 0.065 Uiso 1 1 calc R
C5 C 0.4659(3) 0.4446(2) 0.7246(4) 0.0508(13) Uani 1 1 d .
H5A H 0.4723 0.4107 0.6942 0.076 Uiso 1 1 calc R
H5B H 0.5199 0.4628 0.7272 0.076 Uiso 1 1 calc R
H5C H 0.4238 0.4649 0.6868 0.076 Uiso 1 1 calc R
C6 C 0.4234(3) 0.50332(15) 0.8954(4) 0.0360(10) Uani 1 1 d .
H6A H 0.3832 0.5227 0.8530 0.054 Uiso 1 1 calc R
H6B H 0.4786 0.5199 0.8957 0.054 Uiso 1 1 calc R
H6C H 0.4040 0.5028 0.9612 0.054 Uiso 1 1 calc R
C7 C 0.1935(3) 0.25080(15) 1.0372(3) 0.0380(10) Uani 1 1 d .
H7A H 0.1371 0.2521 1.0616 0.057 Uiso 1 1 calc R
H7B H 0.2246 0.2216 1.0667 0.057 Uiso 1 1 calc R
H7C H 0.1891 0.2465 0.9669 0.057 Uiso 1 1 calc R
C8 C 0.3567(3) 0.30487(16) 1.0205(3) 0.0356(9) Uani 1 1 d .
H8A H 0.3511 0.3031 0.9498 0.053 Uiso 1 1 calc R
H8B H 0.3828 0.2730 1.0461 0.053 Uiso 1 1 calc R
H8C H 0.3921 0.3345 1.0403 0.053 Uiso 1 1 calc R
C9 C 0.2700(3) 0.31931(17) 1.2038(3) 0.0406(10) Uani 1 1 d .
H9A H 0.3135 0.3454 1.2180 0.061 Uiso 1 1 calc R
H9B H 0.2885 0.2860 1.2314 0.061 Uiso 1 1 calc R
H9C H 0.2179 0.3300 1.2322 0.061 Uiso 1 1 calc R
C10 C 0.0186(3) 0.3434(2) 0.9470(4) 0.0500(13) Uani 1 1 d .
H10A H 0.0257 0.3626 0.8871 0.075 Uiso 1 1 calc R
H10B H -0.0401 0.3458 0.9640 0.075 Uiso 1 1 calc R
H10C H 0.0334 0.3071 0.9378 0.075 Uiso 1 1 calc R
C11 C 0.0613(4) 0.3383(2) 1.1604(4) 0.0509(13) Uani 1 1 d .
H11A H 0.0657 0.3008 1.1521 0.076 Uiso 1 1 calc R
H11B H 0.0038 0.3472 1.1754 0.076 Uiso 1 1 calc R
H11C H 0.1005 0.3495 1.2134 0.076 Uiso 1 1 calc R
C12 C 0.0606(4) 0.44060(19) 1.0680(4) 0.0506(13) Uani 1 1 d .
H12A H 0.0942 0.4534 1.1246 0.076 Uiso 1 1 calc R
H12B H 0.0008 0.4433 1.0798 0.076 Uiso 1 1 calc R
H12C H 0.0727 0.4613 1.0113 0.076 Uiso 1 1 calc R
C13 C 0.2125(3) 0.55061(15) 0.9041(3) 0.0326(9) Uani 1 1 d .
H13A H 0.1513 0.5519 0.8873 0.039 Uiso 1 1 calc R
H13B H 0.2421 0.5421 0.8453 0.039 Uiso 1 1 calc R
C14 C 0.2430(4) 0.60085(16) 0.9464(4) 0.0509(14) Uani 1 1 d .
H14A H 0.2141 0.6305 0.9140 0.061 Uiso 1 1 calc R
H14B H 0.3045 0.6047 0.9421 0.061 Uiso 1 1 calc R
C15 C 0.2193(4) 0.59562(18) 1.0518(4) 0.0552(15) Uani 1 1 d .
H15A H 0.2532 0.6192 1.0948 0.066 Uiso 1 1 calc R
H15B H 0.1590 0.6029 1.0581 0.066 Uiso 1 1 calc R
C16 C 0.2396(3) 0.53985(16) 1.0743(3) 0.0376(10) Uani 1 1 d .
H16A H 0.2973 0.5366 1.1043 0.045 Uiso 1 1 calc R
H16B H 0.1996 0.5255 1.1194 0.045 Uiso 1 1 calc R
C17 C 0.8941(3) 0.4226(2) 0.7119(4) 0.0469(12) Uani 1 1 d .
H17A H 0.8872 0.4581 0.6880 0.070 Uiso 1 1 calc R
H17B H 0.9357 0.4221 0.7668 0.070 Uiso 1 1 calc R
H17C H 0.8402 0.4098 0.7327 0.070 Uiso 1 1 calc R
C18 C 0.9521(5) 0.3155(2) 0.6675(4) 0.0657(18) Uani 1 1 d .
H18A H 0.9031 0.3038 0.7008 0.099 Uiso 1 1 calc R
H18B H 1.0009 0.3176 0.7137 0.099 Uiso 1 1 calc R
H18C H 0.9638 0.2911 0.6160 0.099 Uiso 1 1 calc R
C19 C 1.0328(4) 0.4111(3) 0.5837(5) 0.075(2) Uani 1 1 d .
H19A H 1.0580 0.3908 0.5332 0.112 Uiso 1 1 calc R
H19B H 1.0712 0.4118 0.6416 0.112 Uiso 1 1 calc R
H19C H 1.0226 0.4464 0.5605 0.112 Uiso 1 1 calc R
C20 C 0.9518(3) 0.42419(18) 0.3479(4) 0.0411(10) Uani 1 1 d .
H20A H 0.9062 0.4482 0.3290 0.062 Uiso 1 1 calc R
H20B H 0.9829 0.4155 0.2912 0.062 Uiso 1 1 calc R
H20C H 0.9899 0.4404 0.3970 0.062 Uiso 1 1 calc R
C21 C 0.9900(3) 0.31286(19) 0.4140(4) 0.0431(11) Uani 1 1 d .
H21A H 1.0379 0.3266 0.4536 0.065 Uiso 1 1 calc R
H21B H 1.0085 0.3028 0.3505 0.065 Uiso 1 1 calc R
H21C H 0.9673 0.2826 0.4459 0.065 Uiso 1 1 calc R
C22 C 0.8303(3) 0.33676(18) 0.3028(3) 0.0397(10) Uani 1 1 d .
H22A H 0.8045 0.3053 0.3270 0.060 Uiso 1 1 calc R
H22B H 0.8602 0.3285 0.2450 0.060 Uiso 1 1 calc R
H22C H 0.7865 0.3624 0.2864 0.060 Uiso 1 1 calc R
C23 C 0.5374(3) 0.42775(16) 0.4540(4) 0.0390(10) Uani 1 1 d .
H23A H 0.5352 0.4242 0.5242 0.059 Uiso 1 1 calc R
H23B H 0.4833 0.4407 0.4267 0.059 Uiso 1 1 calc R
H23C H 0.5820 0.4521 0.4395 0.059 Uiso 1 1 calc R
C24 C 0.5597(4) 0.3672(2) 0.2648(3) 0.0463(12) Uani 1 1 d .
H24A H 0.6111 0.3846 0.2466 0.069 Uiso 1 1 calc R
H24B H 0.5106 0.3870 0.2401 0.069 Uiso 1 1 calc R
H24C H 0.5574 0.3324 0.2371 0.069 Uiso 1 1 calc R
C25 C 0.4664(3) 0.32283(19) 0.4301(5) 0.0498(12) Uani 1 1 d .
H25A H 0.4732 0.2875 0.4065 0.075 Uiso 1 1 calc R
H25B H 0.4151 0.3379 0.3994 0.075 Uiso 1 1 calc R
H25C H 0.4622 0.3223 0.5004 0.075 Uiso 1 1 calc R
C26 C 0.5966(4) 0.2494(2) 0.5655(4) 0.0587(15) Uani 1 1 d .
H26A H 0.5994 0.2737 0.6200 0.088 Uiso 1 1 calc R
H26B H 0.6151 0.2152 0.5882 0.088 Uiso 1 1 calc R
H26C H 0.5387 0.2473 0.5380 0.088 Uiso 1 1 calc R
C27 C 0.7784(3) 0.25582(19) 0.5160(5) 0.0613(17) Uani 1 1 d .
H27A H 0.8181 0.2658 0.4680 0.092 Uiso 1 1 calc R
H27B H 0.7822 0.2185 0.5274 0.092 Uiso 1 1 calc R
H27C H 0.7921 0.2743 0.5766 0.092 Uiso 1 1 calc R
C28 C 0.6423(4) 0.23697(19) 0.3543(4) 0.0559(14) Uani 1 1 d .
H28A H 0.5847 0.2451 0.3304 0.084 Uiso 1 1 calc R
H28B H 0.6474 0.1997 0.3661 0.084 Uiso 1 1 calc R
H28C H 0.6814 0.2473 0.3059 0.084 Uiso 1 1 calc R
C29 C 0.8040(3) 0.51544(15) 0.5455(3) 0.0317(8) Uani 1 1 d .
H29A H 0.7911 0.5275 0.4784 0.038 Uiso 1 1 calc R
H29B H 0.8616 0.5010 0.5504 0.038 Uiso 1 1 calc R
C30 C 0.7955(3) 0.55902(18) 0.6165(4) 0.0424(11) Uani 1 1 d .
H30A H 0.8124 0.5925 0.5889 0.051 Uiso 1 1 calc R
H30B H 0.8295 0.5526 0.6774 0.051 Uiso 1 1 calc R
C31 C 0.7005(3) 0.55782(18) 0.6327(4) 0.0437(11) Uani 1 1 d .
H31A H 0.6877 0.5760 0.6929 0.052 Uiso 1 1 calc R
H31B H 0.6671 0.5732 0.5775 0.052 Uiso 1 1 calc R
C32 C 0.6850(3) 0.50044(16) 0.6402(3) 0.0352(9) Uani 1 1 d .
H32A H 0.6978 0.4881 0.7071 0.042 Uiso 1 1 calc R
H32B H 0.6259 0.4920 0.6206 0.042 Uiso 1 1 calc R
Cl1 Cl 0.35018(6) 0.43821(3) 1.09824(7) 0.0297(2) Uani 1 1 d .
Cl2 Cl 0.13506(7) 0.44426(4) 0.83462(7) 0.0334(2) Uani 1 1 d .
Cl3 Cl 0.69114(8) 0.37653(4) 0.67035(7) 0.0387(2) Uani 1 1 d .
Cl4 Cl 0.72906(6) 0.44987(4) 0.36008(7) 0.0298(2) Uani 1 1 d .
N1 N 0.3332(2) 0.40387(11) 0.8549(2) 0.0224(6) Uani 1 1 d .
N2 N 0.19426(19) 0.36591(11) 1.0202(2) 0.0217(6) Uani 1 1 d .
N3 N 0.8598(2) 0.37747(12) 0.5094(2) 0.0252(6) Uani 1 1 d .
N4 N 0.6568(2) 0.33978(12) 0.4507(2) 0.0272(7) Uani 1 1 d .
O1 O 0.23216(18) 0.51236(9) 0.98136(18) 0.0250(5) Uani 1 1 d .
O2 O 0.74252(17) 0.47693(10) 0.57344(19) 0.0260(5) Uani 1 1 d .
Si1 Si 0.30646(7) 0.35920(4) 0.76199(7) 0.0263(2) Uani 1 1 d .
Si2 Si 0.43140(7) 0.43561(4) 0.84993(9) 0.0286(2) Uani 1 1 d .
Si3 Si 0.25076(7) 0.31260(4) 1.06887(7) 0.0244(2) Uani 1 1 d .
Si4 Si 0.08791(7) 0.37146(4) 1.04586(9) 0.0322(2) Uani 1 1 d .
Si5 Si 0.93028(8) 0.38067(5) 0.61390(9) 0.0343(3) Uani 1 1 d .
Si6 Si 0.90644(7) 0.36377(4) 0.39860(8) 0.0276(2) Uani 1 1 d .
Si7 Si 0.55992(7) 0.36288(4) 0.39952(8) 0.0292(2) Uani 1 1 d .
Si8 Si 0.66777(8) 0.27290(4) 0.46948(10) 0.0367(3) Uani 1 1 d .
Zr1 Zr 0.25146(2) 0.426387(12) 0.95456(2) 0.01845(8) Uani 1 1 d .
Zr2 Zr 0.73571(2) 0.395891(12) 0.50766(2) 0.02041(9) Uani 1 1 d .

loop_
_atom_site_aniso_label
_atom_site_aniso_U_11
_atom_site_aniso_U_22
_atom_site_aniso_U_33
_atom_site_aniso_U_23
_atom_site_aniso_U_13
_atom_site_aniso_U_12
C1 0.043(2) 0.0303(19) 0.029(2) -0.0083(15) 0.0040(18) -0.0100(17)
C2 0.048(3) 0.040(2) 0.036(2) -0.0078(18) 0.009(2) 0.012(2)
C3 0.054(3) 0.039(2) 0.024(2) 0.0024(17) -0.001(2) -0.002(2)
C4 0.024(2) 0.041(2) 0.065(3) -0.007(2) 0.000(2) 0.0017(17)
C5 0.046(3) 0.062(3) 0.047(3) 0.002(2) 0.026(2) -0.008(2)
C6 0.028(2) 0.0262(18) 0.055(3) 0.0037(18) 0.006(2) -0.0076(15)
C7 0.057(3) 0.0227(18) 0.034(2) 0.0009(15) -0.001(2) -0.0076(18)
C8 0.035(2) 0.0314(19) 0.040(2) 0.0072(17) 0.0020(19) 0.0104(17)
C9 0.061(3) 0.033(2) 0.027(2) 0.0012(16) -0.002(2) -0.006(2)
C10 0.027(2) 0.051(3) 0.071(4) 0.000(3) -0.009(2) -0.009(2)
C11 0.048(3) 0.051(3) 0.057(3) 0.009(2) 0.026(3) -0.001(2)
C12 0.044(3) 0.044(3) 0.066(3) 0.001(2) 0.029(3) 0.011(2)
C13 0.046(2) 0.0250(18) 0.0268(19) 0.0053(15) -0.0016(18) 0.0085(16)
C14 0.085(4) 0.022(2) 0.044(3) 0.0015(18) -0.014(3) 0.002(2)
C15 0.083(4) 0.034(2) 0.048(3) -0.013(2) -0.007(3) 0.023(3)
C16 0.055(3) 0.031(2) 0.026(2) -0.0081(16) 0.002(2) 0.0003(19)
C17 0.043(3) 0.062(3) 0.034(2) -0.012(2) -0.010(2) 0.012(2)
C18 0.094(5) 0.056(3) 0.044(3) 0.005(2) -0.025(3) 0.019(3)
C19 0.035(3) 0.134(6) 0.053(4) -0.023(4) -0.007(3) -0.019(3)
C20 0.034(2) 0.046(2) 0.044(3) 0.008(2) 0.011(2) -0.0033(19)
C21 0.041(3) 0.051(3) 0.038(2) 0.003(2) 0.008(2) 0.018(2)
C22 0.041(2) 0.050(3) 0.028(2) -0.0110(18) 0.0017(19) 0.005(2)
C23 0.032(2) 0.037(2) 0.049(3) -0.0038(19) 0.007(2) -0.0008(17)
C24 0.057(3) 0.046(3) 0.035(2) 0.002(2) -0.012(2) 0.002(2)
C25 0.033(2) 0.044(3) 0.072(4) 0.003(2) -0.003(2) -0.011(2)
C26 0.075(4) 0.047(3) 0.054(3) 0.021(2) -0.002(3) -0.025(3)
C27 0.053(3) 0.030(2) 0.099(5) 0.025(3) -0.014(3) 0.000(2)
C28 0.072(4) 0.031(2) 0.064(3) -0.009(2) 0.002(3) -0.010(2)
C29 0.033(2) 0.0292(18) 0.034(2) -0.0010(16) 0.0071(18) -0.0061(16)
C30 0.045(3) 0.037(2) 0.044(3) -0.0096(19) 0.002(2) -0.0097(19)
C31 0.051(3) 0.038(2) 0.044(3) -0.015(2) 0.010(2) 0.000(2)
C32 0.037(2) 0.035(2) 0.035(2) -0.0103(17) 0.0123(19) 0.0002(17)
Cl1 0.0322(5) 0.0282(4) 0.0275(4) 0.0021(3) -0.0087(4) -0.0037(3)
Cl2 0.0330(5) 0.0320(5) 0.0334(5) -0.0003(4) -0.0121(4) 0.0042(4)
Cl3 0.0533(7) 0.0389(5) 0.0249(5) 0.0046(4) 0.0106(5) -0.0096(5)
Cl4 0.0371(5) 0.0281(4) 0.0239(4) 0.0055(3) 0.0004(4) -0.0005(4)
N1 0.0240(15) 0.0233(14) 0.0198(14) -0.0002(11) 0.0009(12) 0.0000(11)
N2 0.0179(14) 0.0215(13) 0.0258(15) 0.0008(11) 0.0025(12) -0.0008(11)
N3 0.0246(16) 0.0287(15) 0.0222(15) 0.0033(12) -0.0003(13) 0.0030(12)
N4 0.0291(17) 0.0241(14) 0.0281(16) 0.0034(12) -0.0002(14) -0.0033(12)
O1 0.0357(15) 0.0192(11) 0.0200(12) -0.0003(9) 0.0008(11) 0.0032(10)
O2 0.0295(14) 0.0230(12) 0.0264(13) -0.0016(10) 0.0080(11) -0.0019(10)
Si1 0.0333(6) 0.0258(5) 0.0200(5) -0.0027(4) 0.0028(4) 0.0001(4)
Si2 0.0221(5) 0.0294(5) 0.0351(6) 0.0000(4) 0.0074(4) -0.0025(4)
Si3 0.0307(5) 0.0194(4) 0.0229(5) 0.0024(4) -0.0009(4) -0.0004(4)
Si4 0.0233(5) 0.0318(5) 0.0425(6) 0.0016(5) 0.0104(5) -0.0012(4)
Si5 0.0292(6) 0.0467(7) 0.0260(5) -0.0014(5) -0.0059(5) 0.0085(5)
Si6 0.0260(5) 0.0324(5) 0.0250(5) 0.0019(4) 0.0052(4) 0.0056(4)
Si7 0.0257(5) 0.0296(5) 0.0318(6) -0.0003(4) -0.0024(5) -0.0028(4)
Si8 0.0389(6) 0.0240(5) 0.0465(7) 0.0080(5) -0.0032(6) -0.0064(4)
Zr1 0.01970(16) 0.01718(15) 0.01839(16) 0.00028(11) 0.00062(13) 0.00047(11)
Zr2 0.02089(17) 0.02074(16) 0.01973(16) 0.00202(12) 0.00235(13) 0.00062(12)

loop_
_atom_type_symbol
_atom_type_description
_atom_type_scat_dispersion_real
_atom_type_scat_dispersion_imag
_atom_type_scat_source
C C 0.0033 0.0016 'International Tables Vol C Tables 4.2.6.8 and 6.1.1.4'
H H 0.0000 0.0000 'International Tables Vol C Tables 4.2.6.8 and 6.1.1.4'
N N 0.0061 0.0033 'International Tables Vol C Tables 4.2.6.8 and 6.1.1.4'
Si Si 0.0817 0.0704 'International Tables Vol C Tables 4.2.6.8 and 6.1.1.4'
Cl Cl 0.1484 0.1585 'International Tables Vol C Tables 4.2.6.8 and 6.1.1.4'
Zr Zr -2.9673 0.5597 'International Tables Vol C Tables 4.2.6.8 and 6.1.1.4'
O O 0.0106 0.0060 'International Tables Vol C Tables 4.2.6.8 and 6.1.1.4'

loop_
_geom_angle_atom_site_label_1
_geom_angle_atom_site_label_2
_geom_angle_atom_site_label_3
_geom_angle
O1 C13 C14 104.4(3)
C13 C14 C15 101.7(4)
C16 C15 C14 102.7(4)
O1 C16 C15 106.1(4)
O2 C29 C30 104.3(3)
C29 C30 C31 101.9(4)
C32 C31 C30 101.3(4)
O2 C32 C31 104.7(3)
Si1 N1 Si2 116.82(18)
Si1 N1 Zr1 123.03(17)
Si2 N1 Zr1 119.68(16)
Si3 N2 Si4 117.66(17)
Si3 N2 Zr1 122.48(16)
Si4 N2 Zr1 119.13(16)
Si5 N3 Si6 115.74(18)
Si5 N3 Zr2 124.42(17)
Si6 N3 Zr2 119.47(17)
Si7 N4 Si8 118.01(19)
Si7 N4 Zr2 114.67(16)
Si8 N4 Zr2 125.99(19)
C16 O1 C13 108.3(3)
C16 O1 Zr1 127.6(2)
C13 O1 Zr1 124.1(2)
C29 O2 C32 109.7(3)
C29 O2 Zr2 122.3(2)
C32 O2 Zr2 127.8(2)
N1 Si1 C1 112.44(17)
N1 Si1 C2 111.7(2)
C1 Si1 C2 107.1(2)
N1 Si1 C3 111.01(18)
C1 Si1 C3 105.9(2)
C2 Si1 C3 108.3(2)
N1 Si2 C4 110.19(19)
N1 Si2 C6 110.05(17)
C4 Si2 C6 111.8(2)
N1 Si2 C5 113.8(2)
C4 Si2 C5 107.7(3)
C6 Si2 C5 103.1(2)
N2 Si3 C8 113.60(17)
N2 Si3 C7 110.31(18)
C8 Si3 C7 105.2(2)
N2 Si3 C9 110.94(19)
C8 Si3 C9 105.6(2)
C7 Si3 C9 110.9(2)
N2 Si4 C10 111.0(2)
N2 Si4 C12 110.3(2)
C10 Si4 C12 111.2(3)
N2 Si4 C11 113.8(2)
C10 Si4 C11 106.9(3)
C12 Si4 C11 103.4(2)
N3 Si5 C17 114.4(2)
N3 Si5 C18 112.0(2)
C17 Si5 C18 107.2(3)
N3 Si5 C19 110.6(2)
C17 Si5 C19 103.3(3)
C18 Si5 C19 108.8(4)
N3 Si6 C22 113.43(19)
N3 Si6 C21 111.83(19)
C22 Si6 C21 104.1(2)
N3 Si6 C20 110.30(19)
C22 Si6 C20 107.0(2)
C21 Si6 C20 109.9(2)
N4 Si7 C24 111.8(2)
N4 Si7 C23 108.90(19)
C24 Si7 C23 110.9(2)
N4 Si7 C25 114.1(2)
C24 Si7 C25 107.7(3)
C23 Si7 C25 103.1(2)
N4 Si8 C28 110.4(2)
N4 Si8 C27 111.2(2)
C28 Si8 C27 109.0(3)
N4 Si8 C26 111.2(2)
C28 Si8 C26 109.3(3)
C27 Si8 C26 105.6(3)
N1 Zr1 N2 113.66(12)
N1 Zr1 O1 119.15(11)
N2 Zr1 O1 127.19(11)
N1 Zr1 Cl2 94.75(10)
N2 Zr1 Cl2 96.06(9)
O1 Zr1 Cl2 79.80(7)
N1 Zr1 Cl1 100.28(10)
N2 Zr1 Cl1 90.90(9)
O1 Zr1 Cl1 80.46(7)
Cl2 Zr1 Cl1 159.30(4)
N3 Zr2 N4 114.39(13)
N3 Zr2 O2 100.78(11)
N4 Zr2 O2 144.82(12)
N3 Zr2 Cl3 105.99(9)
N4 Zr2 Cl3 90.28(10)
O2 Zr2 Cl3 80.24(7)
N3 Zr2 Cl4 97.82(9)
N4 Zr2 Cl4 94.94(9)
O2 Zr2 Cl4 79.08(8)
Cl3 Zr2 Cl4 150.91(4)

loop_
_geom_bond_atom_site_label_1
_geom_bond_atom_site_label_2
_geom_bond_distance
C1 Si1 1.863(4)
C2 Si1 1.878(4)
C3 Si1 1.876(4)
C4 Si2 1.852(5)
C5 Si2 1.867(5)
C6 Si2 1.869(4)
C7 Si3 1.880(4)
C8 Si3 1.865(4)
C9 Si3 1.885(4)
C10 Si4 1.856(5)
C11 Si4 1.875(5)
C12 Si4 1.871(5)
C13 O1 1.478(4)
C13 C14 1.495(6)
C14 C15 1.537(8)
C15 C16 1.507(6)
C16 O1 1.470(5)
C17 Si5 1.858(5)
C18 Si5 1.866(6)
C19 Si5 1.884(6)
C20 Si6 1.877(4)
C21 Si6 1.877(5)
C22 Si6 1.880(5)
C23 Si7 1.884(4)
C24 Si7 1.871(5)
C25 Si7 1.885(5)
C26 Si8 1.899(5)
C27 Si8 1.893(6)
C28 Si8 1.872(6)
C29 O2 1.466(5)
C29 C30 1.509(6)
C30 C31 1.545(7)
C31 C32 1.510(6)
C32 O2 1.472(5)
Cl1 Zr1 2.4823(12)
Cl2 Zr1 2.4604(12)
Cl3 Zr2 2.4558(13)
Cl4 Zr2 2.4739(12)
N1 Si1 1.763(3)
N1 Si2 1.773(3)
N1 Zr1 2.040(3)
N2 Si3 1.760(3)
N2 Si4 1.759(3)
N2 Zr1 2.051(3)
N3 Si5 1.781(3)
N3 Si6 1.782(3)
N3 Zr2 2.033(3)
N4 Si7 1.765(4)
N4 Si8 1.757(3)
N4 Zr2 2.048(3)
O1 Zr1 2.279(3)
O2 Zr2 2.287(3)
